data_7243523
loop_
_publ_author_name
'Ripoche, Nicolas'
'Betou, Marie'
'Philippe, Clotilde'
'Trolez, Yann'
'Mongin, Olivier'
'Dudek, Marta'
'Pokladek, Ziemowit'
'Matczyszyn, Katarzyna'
'Samoc, Marek'
'Sahnoune, Hiba'
'Halet, Jean-Fran\,cois'
'Roisnel, Thierry'
'Toupet, Loic'
'Cordier, Marie'
'Moxey, Graeme'
'Humphrey, Mark G.'
'Paul, Fr\'ed\'eric'

_publ_section_title
;
 Two-Photon Absorption Properties of Multipolar Triarylamino/ Tosylamido
 1,1,4,4-Tetracyanobutadienes
;
_journal_name_full 'Physical Chemistry Chemical Physics'
_journal_paper_doi 10.1039/D1CP03346H
_journal_year 2021
_chemical_compound_source 'synthesis as described'
_chemical_formula_moiety 'C84 H54 N16 O6 S3'
_chemical_formula_sum 'C84 H54 N16 O6 S3'
_chemical_formula_weight 1479.61
_space_group_crystal_system trigonal
_space_group_IT_number 148
_space_group_name_Hall '-R 3'
_space_group_name_H-M_alt 'R -3 :H'
_atom_sites_solution_hydrogens geom
_atom_sites_solution_primary dual
_atom_sites_solution_secondary difmap
_audit_update_record
;
2021-04-28 deposited with the CCDC.	2021-09-14 downloaded from the CCDC.
;
_cell_angle_alpha 90
_cell_angle_beta 90
_cell_angle_gamma 120
_cell_formula_units_Z 6
_cell_length_a 21.023(2)
_cell_length_b 21.023
_cell_length_c 30.595(3)
_cell_measurement_reflns_used 7987
_cell_measurement_temperature 150
_cell_measurement_theta_max 27.4763
_cell_measurement_theta_min 2.3343
_cell_measurement_wavelength 0.71073
_cell_volume 11710.4(16)
_computing_cell_refinement 'APEX3 (Bruker, 2015)'
_computing_data_collection 'SAINT (Bruker, 2014)'
_computing_data_reduction 'SAINT (Bruker, 2014)'
_computing_molecular_graphics 'SXGRAPH (L. Farrugia, 1999), Mercury (CSD, 2016)'
_computing_publication_material 'CRYSCALC (T. Roisnel, local program, 2019)'
_computing_structure_refinement 'SHELXL-2018_3 (Sheldrick, 2018)'
_computing_structure_solution 'SHELXT (G. Sheldrick, 2015)'
_diffrn_ambient_temperature 150
_diffrn_detector '(CMOS) PHOTON 100'
_diffrn_detector_area_resol_mean 10.4167
_diffrn_measured_fraction_theta_full 0.997
_diffrn_measured_fraction_theta_max 0.996
_diffrn_measurement_device_type 'D8 VENTURE Bruker AXS'
_diffrn_measurement_method 'rotation images'
_diffrn_orient_matrix_UB_11 0.0045946
_diffrn_orient_matrix_UB_12 0.0428386
_diffrn_orient_matrix_UB_13 0.0168771
_diffrn_orient_matrix_UB_21 -0.0521135
_diffrn_orient_matrix_UB_22 -0.0152806
_diffrn_orient_matrix_UB_23 -0.0071979
_diffrn_orient_matrix_UB_31 -0.0167342
_diffrn_orient_matrix_UB_32 -0.0307948
_diffrn_orient_matrix_UB_33 0.0270494
_diffrn_radiation_monochromator 'multilayer monochromator'
_diffrn_radiation_probe x-ray
_diffrn_radiation_source 'Incoatec microfocus sealed tube'
_diffrn_radiation_type MoK\a
_diffrn_radiation_wavelength 0.71073
_diffrn_reflns_av_R_equivalents 0.0460
_diffrn_reflns_av_unetI/netI 0.0596
_diffrn_reflns_limit_h_max 13
_diffrn_reflns_limit_h_min -27
_diffrn_reflns_limit_k_max 27
_diffrn_reflns_limit_k_min -24
_diffrn_reflns_limit_l_max 38
_diffrn_reflns_limit_l_min -39
_diffrn_reflns_number 13829
_diffrn_reflns_theta_full 25.242
_diffrn_reflns_theta_max 27.479
_diffrn_reflns_theta_min 3.034
_diffrn_source_current 1.0
_diffrn_source_voltage 50.0
_exptl_absorpt_coefficient_mu 0.159
_exptl_absorpt_correction_T_max 0.991
_exptl_absorpt_correction_T_min 0.791
_exptl_absorpt_correction_type multi-scan
_exptl_absorpt_process_details
;
  [Sheldrick, G.M. (2014). SADABS Bruker AXS Inc., Madison, Wisconsin, USA]
;
_exptl_crystal_colour orange
_exptl_crystal_density_diffrn 1.259
_exptl_crystal_description prism
_exptl_crystal_F_000 4596
_exptl_crystal_size_max 0.220
_exptl_crystal_size_mid 0.100
_exptl_crystal_size_min 0.060
_refine_diff_density_max 0.489
_refine_diff_density_min -0.444
_refine_diff_density_rms 0.057
_refine_ls_extinction_method none
_refine_ls_goodness_of_fit_ref 1.008
_refine_ls_hydrogen_treatment constr
_refine_ls_matrix_type full
_refine_ls_number_parameters 329
_refine_ls_number_reflns 5970
_refine_ls_number_restraints 0
_refine_ls_restrained_S_all 1.008
_refine_ls_R_factor_all 0.0922
_refine_ls_R_factor_gt 0.0611
_refine_ls_shift/su_max 0.005
_refine_ls_shift/su_mean 0.000
_refine_ls_structure_factor_coef Fsqd
_refine_ls_weighting_details 'w=1/[\s^2^(Fo^2^)+(0.0700P)^2^+28.0606P] where P=(Fo^2^+2Fc^2^)/3'
_refine_ls_weighting_scheme calc
_refine_ls_wR_factor_gt 0.1460
_refine_ls_wR_factor_ref 0.1641
_reflns_Friedel_coverage 0.000
_reflns_number_gt 4152
_reflns_number_total 5970
_reflns_threshold_expression >2sigma(I)
_cod_data_source_file d1cp03346h2.cif
_cod_data_source_block CP1056
_cod_original_cell_volume 11710(3)
_cod_original_sg_symbol_H-M 'R -3'
_cod_database_code 7243523

loop_
_space_group_symop_operation_xyz
'x, y, z'
'-y, x-y, z'
'-x+y, -x, z'
'x+2/3, y+1/3, z+1/3'
'-y+2/3, x-y+1/3, z+1/3'
'-x+y+2/3, -x+1/3, z+1/3'
'x+1/3, y+2/3, z+2/3'
'-y+1/3, x-y+2/3, z+2/3'
'-x+y+1/3, -x+2/3, z+2/3'
'-x, -y, -z'
'y, -x+y, -z'
'x-y, x, -z'
'-x+2/3, -y+1/3, -z+1/3'
'y+2/3, -x+y+1/3, -z+1/3'
'x-y+2/3, x+1/3, -z+1/3'
'-x+1/3, -y+2/3, -z+2/3'
'y+1/3, -x+y+2/3, -z+2/3'
'x-y+1/3, x+2/3, -z+2/3'

loop_
_atom_site_label
_atom_site_type_symbol
_atom_site_fract_x
_atom_site_fract_y
_atom_site_fract_z
_atom_site_U_iso_or_equiv
_atom_site_adp_type
_atom_site_occupancy
_atom_site_site_symmetry_order
_atom_site_calc_flag
_atom_site_refinement_flags_posn
_atom_site_refinement_flags_adp
_atom_site_refinement_flags_occupancy
_atom_site_disorder_assembly
_atom_site_disorder_group
N1 N 0.666667 0.333333 0.53756(11) 0.0237(7) Uani 1 3 d S T P . .
C2 C 0.67307(12) 0.40348(12) 0.53427(8) 0.0225(5) Uani 1 1 d . . . . .
C3 C 0.72751(12) 0.45844(13) 0.50852(8) 0.0261(5) Uani 1 1 d . . . . .
H3 H 0.762464 0.449814 0.494037 0.031 Uiso 1 1 calc R U . . .
C4 C 0.73079(13) 0.52528(13) 0.50400(8) 0.0262(5) Uani 1 1 d . . . . .
H4 H 0.767637 0.562181 0.486047 0.031 Uiso 1 1 calc R U . . .
C5 C 0.68056(12) 0.53926(12) 0.52551(7) 0.0225(5) Uani 1 1 d . . . . .
C6 C 0.62668(12) 0.48440(12) 0.55154(8) 0.0243(5) Uani 1 1 d . . . . .
H6 H 0.591901 0.493121 0.566169 0.029 Uiso 1 1 calc R U . . .
C7 C 0.62334(12) 0.41756(12) 0.55627(8) 0.0243(5) Uani 1 1 d . . . . .
H7 H 0.587002 0.380961 0.574606 0.029 Uiso 1 1 calc R U . . .
C8 C 0.68488(12) 0.61075(12) 0.52035(7) 0.0235(5) Uani 1 1 d . . . . .
C9 C 0.67086(14) 0.64620(13) 0.55230(8) 0.0290(5) Uani 1 1 d . . . . .
C10 C 0.65476(17) 0.62114(14) 0.59695(9) 0.0358(6) Uani 1 1 d . . . . .
N11 N 0.64290(18) 0.60405(15) 0.63270(8) 0.0516(7) Uani 1 1 d . . . . .
C12 C 0.66912(17) 0.71236(15) 0.54331(9) 0.0378(6) Uani 1 1 d . . . . .
N13 N 0.66682(17) 0.76439(14) 0.53578(8) 0.0525(7) Uani 1 1 d . . . . .
C14 C 0.71135(13) 0.64780(13) 0.47670(8) 0.0257(5) Uani 1 1 d . . . . .
C15 C 0.78044(14) 0.70719(13) 0.47567(8) 0.0299(5) Uani 1 1 d . . . . .
C16 C 0.82468(15) 0.72888(15) 0.51447(10) 0.0386(6) Uani 1 1 d . . . . .
N17 N 0.85983(16) 0.74592(16) 0.54543(10) 0.0617(8) Uani 1 1 d . . . . .
C18 C 0.81693(16) 0.75211(15) 0.43812(10) 0.0401(7) Uani 1 1 d . . . . .
N19 N 0.84858(16) 0.78998(16) 0.40979(10) 0.0606(8) Uani 1 1 d . . . . .
N20 N 0.66783(11) 0.61514(12) 0.44062(6) 0.0310(5) Uani 1 1 d . . . . .
C21 C 0.69703(16) 0.61914(18) 0.39564(8) 0.0394(7) Uani 1 1 d . . . . .
H21A H 0.731621 0.671155 0.388265 0.047 Uiso 1 1 calc R U . . .
H21B H 0.655868 0.600272 0.374523 0.047 Uiso 1 1 calc R U . . .
C22 C 0.73591(15) 0.57570(17) 0.39105(8) 0.0371(6) Uani 1 1 d . . . . .
C23 C 0.6998(2) 0.5012(2) 0.39927(10) 0.0534(8) Uani 1 1 d . . . . .
H23 H 0.650356 0.476952 0.409117 0.064 Uiso 1 1 calc R U . . .
C24 C 0.7358(2) 0.4615(2) 0.39317(13) 0.0722(11) Uani 1 1 d . . . . .
H24 H 0.710853 0.410426 0.399405 0.087 Uiso 1 1 calc R U . . .
C25 C 0.8057(3) 0.4946(3) 0.37851(11) 0.0690(11) Uani 1 1 d . . . . .
H25 H 0.829649 0.466989 0.374030 0.083 Uiso 1 1 calc R U . . .
C26 C 0.84135(19) 0.5677(3) 0.37026(11) 0.0655(11) Uani 1 1 d . . . . .
H26 H 0.890754 0.591235 0.360294 0.079 Uiso 1 1 calc R U . . .
C27 C 0.80685(17) 0.6090(2) 0.37614(9) 0.0505(8) Uani 1 1 d . . . . .
H27 H 0.832436 0.660058 0.369825 0.061 Uiso 1 1 calc R U . . .
S1 S 0.57506(3) 0.57814(4) 0.44231(2) 0.03212(18) Uani 1 1 d . . . . .
O29 O 0.55791(10) 0.58729(12) 0.48586(6) 0.0398(5) Uani 1 1 d . . . . .
O28 O 0.54310(11) 0.50695(11) 0.42302(6) 0.0420(5) Uani 1 1 d . . . . .
C30 C 0.56147(15) 0.63569(16) 0.40674(8) 0.0340(6) Uani 1 1 d . . . . .
C31 C 0.51956(16) 0.60656(17) 0.36956(8) 0.0397(7) Uani 1 1 d . . . . .
H31 H 0.499592 0.556019 0.362738 0.048 Uiso 1 1 calc R U . . .
C32 C 0.5069(2) 0.6515(2) 0.34237(9) 0.0536(9) Uani 1 1 d . . . . .
H32 H 0.477625 0.631570 0.316940 0.064 Uiso 1 1 calc R U . . .
C33 C 0.5365(2) 0.7253(2) 0.35181(10) 0.0599(10) Uani 1 1 d . . . . .
C34 C 0.5791(2) 0.7536(2) 0.38937(10) 0.0590(9) Uani 1 1 d . . . . .
H34 H 0.599959 0.804286 0.396018 0.071 Uiso 1 1 calc R U . . .
C35 C 0.59128(18) 0.70901(17) 0.41702(9) 0.0443(7) Uani 1 1 d . . . . .
H35 H 0.619809 0.728518 0.442766 0.053 Uiso 1 1 calc R U . . .
C36 C 0.5214(4) 0.7747(3) 0.32240(13) 0.0988(18) Uani 1 1 d . . . . .
H36A H 0.499081 0.748862 0.295048 0.148 Uiso 1 1 calc R U . . .
H36B H 0.567665 0.819744 0.315983 0.148 Uiso 1 1 calc R U . . .
H36C H 0.487792 0.787156 0.337231 0.148 Uiso 1 1 calc R U . . .

loop_
_atom_site_aniso_label
_atom_site_aniso_U_11
_atom_site_aniso_U_22
_atom_site_aniso_U_33
_atom_site_aniso_U_23
_atom_site_aniso_U_13
_atom_site_aniso_U_12
N1 0.0137(9) 0.0137(9) 0.0437(19) 0.000 0.000 0.0069(5)
C2 0.0172(10) 0.0160(10) 0.0342(12) -0.0009(9) -0.0016(9) 0.0081(9)
C3 0.0191(11) 0.0233(12) 0.0380(13) 0.0027(10) 0.0050(10) 0.0122(10)
C4 0.0205(11) 0.0215(11) 0.0357(12) 0.0052(10) 0.0023(9) 0.0098(10)
C5 0.0214(11) 0.0188(11) 0.0292(11) 0.0011(9) -0.0016(9) 0.0116(9)
C6 0.0201(11) 0.0215(11) 0.0342(12) -0.0017(9) 0.0012(9) 0.0126(9)
C7 0.0174(11) 0.0178(11) 0.0357(12) 0.0035(9) 0.0043(9) 0.0074(9)
C8 0.0221(11) 0.0197(11) 0.0295(11) 0.0026(9) -0.0016(9) 0.0111(9)
C9 0.0365(14) 0.0228(12) 0.0319(12) 0.0014(10) -0.0001(10) 0.0180(11)
C10 0.0536(17) 0.0286(13) 0.0344(14) -0.0015(11) 0.0002(12) 0.0273(13)
N11 0.090(2) 0.0511(16) 0.0334(13) 0.0044(11) 0.0067(13) 0.0497(16)
C12 0.0555(18) 0.0316(14) 0.0349(13) 0.0031(11) 0.0073(12) 0.0282(14)
N13 0.083(2) 0.0387(14) 0.0532(15) 0.0074(12) 0.0129(14) 0.0433(15)
C14 0.0281(12) 0.0262(12) 0.0315(12) 0.0065(10) 0.0029(10) 0.0201(10)
C15 0.0322(13) 0.0244(12) 0.0386(13) 0.0062(10) 0.0053(11) 0.0182(11)
C16 0.0327(14) 0.0244(13) 0.0515(16) -0.0004(12) 0.0032(13) 0.0088(11)
N17 0.0484(17) 0.0536(18) 0.0619(18) -0.0138(14) -0.0125(14) 0.0096(14)
C18 0.0383(15) 0.0340(15) 0.0552(17) 0.0131(13) 0.0126(13) 0.0233(13)
N19 0.0574(18) 0.0547(17) 0.0754(19) 0.0330(15) 0.0293(15) 0.0324(15)
N20 0.0271(11) 0.0443(13) 0.0285(10) 0.0060(9) 0.0027(8) 0.0229(10)
C21 0.0353(15) 0.0621(19) 0.0283(13) 0.0079(12) 0.0035(11) 0.0298(14)
C22 0.0337(14) 0.0596(19) 0.0236(12) 0.0001(12) 0.0010(10) 0.0277(14)
C23 0.0516(19) 0.060(2) 0.0543(18) 0.0047(16) 0.0140(15) 0.0321(17)
C24 0.090(3) 0.075(3) 0.071(2) 0.005(2) 0.023(2) 0.056(2)
C25 0.087(3) 0.102(3) 0.054(2) -0.012(2) 0.003(2) 0.075(3)
C26 0.0403(18) 0.110(3) 0.0537(19) -0.025(2) 0.0027(15) 0.044(2)
C27 0.0373(16) 0.070(2) 0.0401(15) -0.0070(15) 0.0065(13) 0.0241(16)
S1 0.0255(3) 0.0389(4) 0.0360(3) 0.0044(3) 0.0012(3) 0.0192(3)
O29 0.0293(10) 0.0576(13) 0.0360(10) 0.0067(9) 0.0046(8) 0.0244(9)
O28 0.0356(11) 0.0365(11) 0.0528(12) 0.0008(9) -0.0034(9) 0.0173(9)
C30 0.0355(14) 0.0455(16) 0.0325(13) 0.0037(11) 0.0019(11) 0.0289(13)
C31 0.0431(16) 0.0535(18) 0.0357(14) -0.0100(13) -0.0047(12) 0.0340(15)
C32 0.076(2) 0.081(2) 0.0341(14) -0.0135(15) -0.0161(15) 0.061(2)
C33 0.105(3) 0.075(2) 0.0359(15) -0.0009(15) -0.0066(17) 0.072(2)
C34 0.101(3) 0.054(2) 0.0447(17) -0.0045(15) -0.0070(18) 0.056(2)
C35 0.0574(19) 0.0501(18) 0.0379(15) -0.0039(13) -0.0085(13) 0.0364(16)
C36 0.195(6) 0.114(4) 0.049(2) -0.004(2) -0.025(3) 0.124(4)

loop_
_atom_type_symbol
_atom_type_description
_atom_type_scat_dispersion_real
_atom_type_scat_dispersion_imag
_atom_type_scat_source
C C 0.0033 0.0016 'International Tables Vol C Tables 4.2.6.8 and 6.1.1.4'
H H 0.0000 0.0000 'International Tables Vol C Tables 4.2.6.8 and 6.1.1.4'
N N 0.0061 0.0033 'International Tables Vol C Tables 4.2.6.8 and 6.1.1.4'
O O 0.0106 0.0060 'International Tables Vol C Tables 4.2.6.8 and 6.1.1.4'
S S 0.1246 0.1234 'International Tables Vol C Tables 4.2.6.8 and 6.1.1.4'

loop_
_geom_angle_atom_site_label_1
_geom_angle_atom_site_label_2
_geom_angle_atom_site_label_3
_geom_angle
_geom_angle_site_symmetry_1
_geom_angle_site_symmetry_3
_geom_angle_publ_flag
C2 N1 C2 119.50(4) 3_665 2_655 ?
C2 N1 C2 119.50(4) 3_665 . ?
C2 N1 C2 119.50(4) 2_655 . ?
C3 C2 C7 119.3(2) . . ?
C3 C2 N1 121.0(2) . . ?
C7 C2 N1 119.7(2) . . ?
C4 C3 C2 120.2(2) . . ?
C4 C3 H3 119.9 . . ?
C2 C3 H3 119.9 . . ?
C3 C4 C5 120.7(2) . . ?
C3 C4 H4 119.7 . . ?
C5 C4 H4 119.7 . . ?
C6 C5 C4 118.9(2) . . ?
C6 C5 C8 121.2(2) . . ?
C4 C5 C8 119.9(2) . . ?
C7 C6 C5 120.6(2) . . ?
C7 C6 H6 119.7 . . ?
C5 C6 H6 119.7 . . ?
C6 C7 C2 120.3(2) . . ?
C6 C7 H7 119.9 . . ?
C2 C7 H7 119.9 . . ?
C9 C8 C5 124.7(2) . . ?
C9 C8 C14 118.9(2) . . ?
C5 C8 C14 116.28(19) . . ?
C8 C9 C12 121.0(2) . . ?
C8 C9 C10 124.1(2) . . ?
C12 C9 C10 114.9(2) . . ?
N11 C10 C9 177.3(3) . . ?
N13 C12 C9 179.0(4) . . ?
C15 C14 N20 125.2(2) . . ?
C15 C14 C8 116.3(2) . . ?
N20 C14 C8 118.1(2) . . ?
C14 C15 C16 119.8(2) . . ?
C14 C15 C18 126.4(2) . . ?
C16 C15 C18 113.8(2) . . ?
N17 C16 C15 179.8(3) . . ?
N19 C18 C15 176.5(4) . . ?
C14 N20 C21 124.0(2) . . ?
C14 N20 S1 121.81(16) . . ?
C21 N20 S1 113.52(17) . . ?
N20 C21 C22 112.6(2) . . ?
N20 C21 H21A 109.1 . . ?
C22 C21 H21A 109.1 . . ?
N20 C21 H21B 109.1 . . ?
C22 C21 H21B 109.1 . . ?
H21A C21 H21B 107.8 . . ?
C27 C22 C23 118.7(3) . . ?
C27 C22 C21 120.2(3) . . ?
C23 C22 C21 121.0(3) . . ?
C22 C23 C24 120.1(3) . . ?
C22 C23 H23 120.0 . . ?
C24 C23 H23 120.0 . . ?
C25 C24 C23 120.9(4) . . ?
C25 C24 H24 119.5 . . ?
C23 C24 H24 119.5 . . ?
C24 C25 C26 119.3(4) . . ?
C24 C25 H25 120.4 . . ?
C26 C25 H25 120.4 . . ?
C25 C26 C27 121.2(3) . . ?
C25 C26 H26 119.4 . . ?
C27 C26 H26 119.4 . . ?
C22 C27 C26 119.9(4) . . ?
C22 C27 H27 120.1 . . ?
C26 C27 H27 120.1 . . ?
O29 S1 O28 120.85(13) . . ?
O29 S1 N20 106.12(11) . . ?
O28 S1 N20 107.34(11) . . ?
O29 S1 C30 110.43(12) . . ?
O28 S1 C30 108.27(13) . . ?
N20 S1 C30 102.16(12) . . ?
C35 C30 C31 121.1(3) . . ?
C35 C30 S1 119.3(2) . . ?
C31 C30 S1 119.5(2) . . ?
C30 C31 C32 119.4(3) . . ?
C30 C31 H31 120.3 . . ?
C32 C31 H31 120.3 . . ?
C31 C32 C33 120.6(3) . . ?
C31 C32 H32 119.7 . . ?
C33 C32 H32 119.7 . . ?
C32 C33 C34 118.9(3) . . ?
C32 C33 C36 120.7(3) . . ?
C34 C33 C36 120.4(3) . . ?
C35 C34 C33 121.0(3) . . ?
C35 C34 H34 119.5 . . ?
C33 C34 H34 119.5 . . ?
C34 C35 C30 119.0(3) . . ?
C34 C35 H35 120.5 . . ?
C30 C35 H35 120.5 . . ?
C33 C36 H36A 109.5 . . ?
C33 C36 H36B 109.5 . . ?
H36A C36 H36B 109.5 . . ?
C33 C36 H36C 109.5 . . ?
H36A C36 H36C 109.5 . . ?
H36B C36 H36C 109.5 . . ?

loop_
_geom_bond_atom_site_label_1
_geom_bond_atom_site_label_2
_geom_bond_distance
_geom_bond_site_symmetry_2
_geom_bond_publ_flag
N1 C2 1.416(2) 3_665 ?
N1 C2 1.416(2) 2_655 ?
N1 C2 1.416(2) . ?
C2 C3 1.394(3) . ?
C2 C7 1.394(3) . ?
C3 C4 1.379(3) . ?
C3 H3 0.9500 . ?
C4 C5 1.394(3) . ?
C4 H4 0.9500 . ?
C5 C6 1.393(3) . ?
C5 C8 1.468(3) . ?
C6 C7 1.379(3) . ?
C6 H6 0.9500 . ?
C7 H7 0.9500 . ?
C8 C9 1.348(3) . ?
C8 C14 1.505(3) . ?
C9 C12 1.436(3) . ?
C9 C10 1.442(3) . ?
C10 N11 1.139(3) . ?
C12 N13 1.142(3) . ?
C14 C15 1.362(3) . ?
C14 N20 1.378(3) . ?
C15 C16 1.435(4) . ?
C15 C18 1.441(4) . ?
C16 N17 1.143(4) . ?
C18 N19 1.139(4) . ?
N20 C21 1.492(3) . ?
N20 S1 1.701(2) . ?
C21 C22 1.506(4) . ?
C21 H21A 0.9900 . ?
C21 H21B 0.9900 . ?
C22 C27 1.370(4) . ?
C22 C23 1.380(5) . ?
C23 C24 1.390(5) . ?
C23 H23 0.9500 . ?
C24 C25 1.350(6) . ?
C24 H24 0.9500 . ?
C25 C26 1.354(6) . ?
C25 H25 0.9500 . ?
C26 C27 1.393(5) . ?
C26 H26 0.9500 . ?
C27 H27 0.9500 . ?
S1 O29 1.4183(19) . ?
S1 O28 1.426(2) . ?
S1 C30 1.754(3) . ?
C30 C35 1.379(4) . ?
C30 C31 1.381(4) . ?
C31 C32 1.381(4) . ?
C31 H31 0.9500 . ?
C32 C33 1.383(5) . ?
C32 H32 0.9500 . ?
C33 C34 1.394(5) . ?
C33 C36 1.522(5) . ?
C34 C35 1.378(4) . ?
C34 H34 0.9500 . ?
C35 H35 0.9500 . ?
C36 H36A 0.9800 . ?
C36 H36B 0.9800 . ?
C36 H36C 0.9800 . ?

loop_
_geom_torsion_atom_site_label_1
_geom_torsion_atom_site_label_2
_geom_torsion_atom_site_label_3
_geom_torsion_atom_site_label_4
_geom_torsion
_geom_torsion_site_symmetry_1
_geom_torsion_site_symmetry_2
_geom_torsion_site_symmetry_3
_geom_torsion_site_symmetry_4
_geom_torsion_publ_flag
C2 N1 C2 C3 31.2(4) 3_665 . . . ?
C2 N1 C2 C3 -134.8(2) 2_655 . . . ?
C2 N1 C2 C7 -150.3(2) 3_665 . . . ?
C2 N1 C2 C7 43.8(4) 2_655 . . . ?
C7 C2 C3 C4 -1.7(3) . . . . ?
N1 C2 C3 C4 176.9(2) . . . . ?
C2 C3 C4 C5 0.9(4) . . . . ?
C3 C4 C5 C6 -0.3(4) . . . . ?
C3 C4 C5 C8 180.0(2) . . . . ?
C4 C5 C6 C7 0.5(3) . . . . ?
C8 C5 C6 C7 -179.8(2) . . . . ?
C5 C6 C7 C2 -1.3(3) . . . . ?
C3 C2 C7 C6 1.9(3) . . . . ?
N1 C2 C7 C6 -176.7(2) . . . . ?
C6 C5 C8 C9 36.8(4) . . . . ?
C4 C5 C8 C9 -143.5(2) . . . . ?
C6 C5 C8 C14 -147.0(2) . . . . ?
C4 C5 C8 C14 32.7(3) . . . . ?
C5 C8 C9 C12 -173.6(2) . . . . ?
C14 C8 C9 C12 10.3(4) . . . . ?
C5 C8 C9 C10 4.7(4) . . . . ?
C14 C8 C9 C10 -171.4(2) . . . . ?
C9 C8 C14 C15 69.3(3) . . . . ?
C5 C8 C14 C15 -107.1(2) . . . . ?
C9 C8 C14 N20 -117.3(3) . . . . ?
C5 C8 C14 N20 66.3(3) . . . . ?
N20 C14 C15 C16 -169.9(2) . . . . ?
C8 C14 C15 C16 2.9(3) . . . . ?
N20 C14 C15 C18 8.4(4) . . . . ?
C8 C14 C15 C18 -178.8(2) . . . . ?
C15 C14 N20 C21 24.8(4) . . . . ?
C8 C14 N20 C21 -147.9(2) . . . . ?
C15 C14 N20 S1 -145.0(2) . . . . ?
C8 C14 N20 S1 42.3(3) . . . . ?
C14 N20 C21 C22 69.8(3) . . . . ?
S1 N20 C21 C22 -119.6(2) . . . . ?
N20 C21 C22 C27 -124.7(3) . . . . ?
N20 C21 C22 C23 59.0(4) . . . . ?
C27 C22 C23 C24 1.1(5) . . . . ?
C21 C22 C23 C24 177.4(3) . . . . ?
C22 C23 C24 C25 -1.1(6) . . . . ?
C23 C24 C25 C26 0.9(6) . . . . ?
C24 C25 C26 C27 -0.8(6) . . . . ?
C23 C22 C27 C26 -1.0(4) . . . . ?
C21 C22 C27 C26 -177.3(3) . . . . ?
C25 C26 C27 C22 0.8(5) . . . . ?
C14 N20 S1 O29 -1.6(2) . . . . ?
C21 N20 S1 O29 -172.50(19) . . . . ?
C14 N20 S1 O28 -132.1(2) . . . . ?
C21 N20 S1 O28 57.0(2) . . . . ?
C14 N20 S1 C30 114.1(2) . . . . ?
C21 N20 S1 C30 -56.8(2) . . . . ?
O29 S1 C30 C35 49.3(3) . . . . ?
O28 S1 C30 C35 -176.3(2) . . . . ?
N20 S1 C30 C35 -63.2(2) . . . . ?
O29 S1 C30 C31 -129.0(2) . . . . ?
O28 S1 C30 C31 5.4(3) . . . . ?
N20 S1 C30 C31 118.5(2) . . . . ?
C35 C30 C31 C32 -0.4(4) . . . . ?
S1 C30 C31 C32 177.9(2) . . . . ?
C30 C31 C32 C33 0.8(5) . . . . ?
C31 C32 C33 C34 -0.3(6) . . . . ?
C31 C32 C33 C36 -178.8(4) . . . . ?
C32 C33 C34 C35 -0.5(6) . . . . ?
C36 C33 C34 C35 178.0(4) . . . . ?
C33 C34 C35 C30 0.8(5) . . . . ?
C31 C30 C35 C34 -0.4(5) . . . . ?
S1 C30 C35 C34 -178.7(3) . . . . ?
